data_7001468
loop_
_publ_author_name
'Mukhopadhyay, Bhaswati Ghosh'
'Mukhopadhyay, Suman'
'Guedes da Silva, M. F\'atima C.'
'Charmier, M. Ad\'ilia Janu\'ario'
'Pombeiro, Armando J. L.'

_publ_section_title
;
 Synthesis of mono- and bis-tetrazolato complexes of Ni(II), Pt(II) and
 Cu(II) via 1,3-dipolar cycloadditions of 2-cyanopyridines with metal
 ligated azides in N,N,O-aminoiminophenolato complexes
;
_journal_issue 24
_journal_name_full 'Dalton Transactions'
_journal_page_first 4778
_journal_page_last 4785
_journal_paper_doi 10.1039/b902007a
_journal_year 2009
_chemical_formula_moiety 'C12 H12 Cu N10 O2'
_chemical_formula_sum 'C12 H12 Cu N10 O2'
_chemical_formula_weight 391.86
_space_group_crystal_system monoclinic
_space_group_IT_number 14
_symmetry_space_group_name_Hall '-P 2ybc'
_symmetry_space_group_name_H-M 'P 1 21/c 1'
_atom_sites_solution_hydrogens geom
_atom_sites_solution_primary direct
_atom_sites_solution_secondary difmap
_audit_creation_method SHELXL-97
_cell_angle_alpha 90.00
_cell_angle_beta 97.726(4)
_cell_angle_gamma 90.00
_cell_formula_units_Z 2
_cell_length_a 7.9891(5)
_cell_length_b 12.7094(9)
_cell_length_c 7.3912(6)
_cell_measurement_reflns_used 3488
_cell_measurement_temperature 150(2)
_cell_measurement_theta_max 28.3
_cell_measurement_theta_min 2.57
_cell_volume 743.67(9)
_computing_cell_refinement 'Bruker SMART'
_computing_data_collection 'Bruker SMART'
_computing_data_reduction 'Bruker SAINT'
_computing_structure_refinement 'SHELXL-97 (Sheldrick, 1997)'
_diffrn_ambient_temperature 150(2)
_diffrn_measured_fraction_theta_full 0.996
_diffrn_measured_fraction_theta_max 0.996
_diffrn_measurement_device_type 'CCD area detector'
_diffrn_measurement_method 'phi and omega scans'
_diffrn_radiation_monochromator graphite
_diffrn_radiation_source 'fine-focus sealed tube'
_diffrn_radiation_type MoK\a
_diffrn_radiation_wavelength 0.71069
_diffrn_reflns_av_R_equivalents 0.0291
_diffrn_reflns_av_sigmaI/netI 0.0254
_diffrn_reflns_limit_h_max 10
_diffrn_reflns_limit_h_min -10
_diffrn_reflns_limit_k_max 16
_diffrn_reflns_limit_k_min -16
_diffrn_reflns_limit_l_max 9
_diffrn_reflns_limit_l_min -9
_diffrn_reflns_number 7397
_diffrn_reflns_theta_full 28.38
_diffrn_reflns_theta_max 28.38
_diffrn_reflns_theta_min 2.57
_exptl_absorpt_coefficient_mu 1.502
_exptl_absorpt_correction_T_max 0.8403
_exptl_absorpt_correction_T_min 0.7144
_exptl_absorpt_correction_type multi-scan
_exptl_absorpt_process_details sadabs
_exptl_crystal_colour blue
_exptl_crystal_density_diffrn 1.750
_exptl_crystal_density_method 'not measured'
_exptl_crystal_description prism
_exptl_crystal_F_000 398
_exptl_crystal_size_max 0.24
_exptl_crystal_size_mid 0.18
_exptl_crystal_size_min 0.12
_refine_diff_density_max 0.472
_refine_diff_density_min -0.367
_refine_diff_density_rms 0.063
_refine_ls_extinction_method none
_refine_ls_goodness_of_fit_ref 1.071
_refine_ls_hydrogen_treatment mixed
_refine_ls_matrix_type full
_refine_ls_number_parameters 123
_refine_ls_number_reflns 1852
_refine_ls_number_restraints 0
_refine_ls_restrained_S_all 1.071
_refine_ls_R_factor_all 0.0361
_refine_ls_R_factor_gt 0.0259
_refine_ls_shift/su_max 0.003
_refine_ls_shift/su_mean 0.000
_refine_ls_structure_factor_coef Fsqd
_refine_ls_weighting_details 'calc w=1/[\s^2^(Fo^2^)+(0.0351P)^2^+0.2057P] where P=(Fo^2^+2Fc^2^)/3'
_refine_ls_weighting_scheme calc
_refine_ls_wR_factor_gt 0.0656
_refine_ls_wR_factor_ref 0.0686
_reflns_number_gt 1516
_reflns_number_total 1852
_reflns_threshold_expression >2sigma(I)
_cod_data_source_file b902007a.txt
_cod_data_source_block compound_8
_cod_original_sg_symbol_H-M 'P 21/c'
_cod_database_code 7001468

loop_
_symmetry_equiv_pos_as_xyz
'x, y, z'
'-x, y+1/2, -z+1/2'
'-x, -y, -z'
'x, -y-1/2, z-1/2'

loop_
_atom_site_label
_atom_site_type_symbol
_atom_site_fract_x
_atom_site_fract_y
_atom_site_fract_z
_atom_site_U_iso_or_equiv
_atom_site_adp_type
_atom_site_occupancy
_atom_site_symmetry_multiplicity
_atom_site_calc_flag
_atom_site_refinement_flags
_atom_site_disorder_assembly
_atom_site_disorder_group
C21 C 0.0603(2) 0.78477(12) 0.4567(2) 0.0204(3) Uani 1 1 d . . .
C22 C 0.2061(2) 0.83294(13) 0.3893(2) 0.0204(3) Uani 1 1 d . . .
C23 C 0.3380(2) 0.77772(14) 0.3288(2) 0.0264(4) Uani 1 1 d . . .
H23 H 0.3413 0.7030 0.3333 0.032 Uiso 1 1 calc R . .
C24 C 0.4640(2) 0.83373(15) 0.2622(2) 0.0297(4) Uani 1 1 d . . .
H24 H 0.5564 0.7981 0.2212 0.036 Uiso 1 1 calc R . .
C25 C 0.4549(2) 0.94218(15) 0.2553(3) 0.0309(4) Uani 1 1 d . . .
H25 H 0.5395 0.9818 0.2070 0.037 Uiso 1 1 calc R . .
C26 C 0.3205(2) 0.99250(14) 0.3200(3) 0.0270(4) Uani 1 1 d . . .
H26 H 0.3150 1.0672 0.3160 0.032 Uiso 1 1 calc R . .
N11 N -0.05826(19) 0.84761(10) 0.51030(19) 0.0205(3) Uani 1 1 d . . .
N12 N -0.17772(19) 0.78289(11) 0.5593(2) 0.0241(3) Uani 1 1 d . . .
N13 N -0.13060(19) 0.68569(11) 0.5340(2) 0.0247(3) Uani 1 1 d . . .
N21 N 0.19873(17) 0.93936(11) 0.38766(19) 0.0208(3) Uani 1 1 d . . .
N22 N 0.02040(18) 0.68423(11) 0.46978(19) 0.0249(3) Uani 1 1 d . . .
O2 O -0.16479(17) 1.01589(11) 0.20296(19) 0.0242(3) Uani 1 1 d . . .
Cu1 Cu 0.0000 1.0000 0.5000 0.01977(10) Uani 1 2 d S . .
H2A H -0.159(2) 0.9659(17) 0.159(3) 0.015(5) Uiso 1 1 d . . .
H2B H -0.118(3) 1.0552(16) 0.151(3) 0.020(5) Uiso 1 1 d . . .

loop_
_atom_site_aniso_label
_atom_site_aniso_U_11
_atom_site_aniso_U_22
_atom_site_aniso_U_33
_atom_site_aniso_U_23
_atom_site_aniso_U_13
_atom_site_aniso_U_12
C21 0.0247(8) 0.0186(8) 0.0177(8) -0.0004(6) 0.0022(6) 0.0015(6)
C22 0.0216(8) 0.0229(8) 0.0164(7) -0.0009(6) 0.0013(6) 0.0029(6)
C23 0.0286(9) 0.0254(8) 0.0251(9) -0.0019(6) 0.0032(7) 0.0065(7)
C24 0.0223(9) 0.0388(10) 0.0285(9) -0.0048(7) 0.0054(7) 0.0057(7)
C25 0.0245(9) 0.0379(11) 0.0321(10) -0.0026(8) 0.0102(8) -0.0044(8)
C26 0.0264(9) 0.0255(9) 0.0309(9) -0.0010(7) 0.0098(7) -0.0040(7)
N11 0.0221(7) 0.0187(7) 0.0217(7) -0.0001(5) 0.0067(5) -0.0023(5)
N12 0.0267(8) 0.0202(7) 0.0256(7) 0.0007(5) 0.0045(6) -0.0045(5)
N13 0.0304(8) 0.0187(7) 0.0254(7) 0.0011(6) 0.0053(6) -0.0026(6)
N21 0.0207(7) 0.0211(7) 0.0215(7) -0.0015(5) 0.0064(5) 0.0004(5)
N22 0.0308(8) 0.0182(7) 0.0257(8) 0.0000(5) 0.0036(6) 0.0005(6)
O2 0.0277(7) 0.0188(7) 0.0276(7) -0.0015(5) 0.0098(5) -0.0017(5)
Cu1 0.02047(15) 0.01418(14) 0.02664(16) -0.00088(10) 0.01041(11) -0.00078(10)

loop_
_atom_type_symbol
_atom_type_description
_atom_type_scat_dispersion_real
_atom_type_scat_dispersion_imag
_atom_type_scat_source
C C 0.0033 0.0016 'International Tables Vol C Tables 4.2.6.8 and 6.1.1.4'
H H 0.0000 0.0000 'International Tables Vol C Tables 4.2.6.8 and 6.1.1.4'
N N 0.0061 0.0033 'International Tables Vol C Tables 4.2.6.8 and 6.1.1.4'
O O 0.0106 0.0060 'International Tables Vol C Tables 4.2.6.8 and 6.1.1.4'
Cu Cu 0.3201 1.2651 'International Tables Vol C Tables 4.2.6.8 and 6.1.1.4'

loop_
_geom_angle_atom_site_label_1
_geom_angle_atom_site_label_2
_geom_angle_atom_site_label_3
_geom_angle
_geom_angle_site_symmetry_1
_geom_angle_site_symmetry_3
_geom_angle_publ_flag
N22 C21 N11 111.57(15) . . ?
N22 C21 C22 129.79(15) . . ?
N11 C21 C22 118.61(15) . . ?
N21 C22 C23 122.39(16) . . ?
N21 C22 C21 112.70(14) . . ?
C23 C22 C21 124.90(15) . . ?
C24 C23 C22 118.46(16) . . ?
C24 C23 H23 120.8 . . ?
C22 C23 H23 120.8 . . ?
C23 C24 C25 119.47(17) . . ?
C23 C24 H24 120.3 . . ?
C25 C24 H24 120.3 . . ?
C24 C25 C26 119.10(17) . . ?
C24 C25 H25 120.5 . . ?
C26 C25 H25 120.5 . . ?
N21 C26 C25 122.13(16) . . ?
N21 C26 H26 118.9 . . ?
C25 C26 H26 118.9 . . ?
C21 N11 N12 105.68(13) . . ?
C21 N11 Cu1 112.94(11) . . ?
N12 N11 Cu1 141.34(12) . . ?
N13 N12 N11 108.04(14) . . ?
N12 N13 N22 110.42(13) . . ?
C26 N21 C22 118.40(15) . . ?
C26 N21 Cu1 127.41(12) . . ?
C22 N21 Cu1 114.16(11) . . ?
C21 N22 N13 104.29(14) . . ?
Cu1 O2 H2A 106.1(16) . . ?
Cu1 O2 H2B 106.0(15) . . ?
H2A O2 H2B 106(2) . . ?
N11 Cu1 N11 180.0 3_576 . ?
N11 Cu1 N21 81.21(6) 3_576 3_576 ?
N11 Cu1 N21 98.79(6) . 3_576 ?
N11 Cu1 N21 98.79(6) 3_576 . ?
N11 Cu1 N21 81.21(6) . . ?
N21 Cu1 N21 180.0 3_576 . ?
N11 Cu1 O2 90.83(5) 3_576 3_576 ?
N11 Cu1 O2 89.17(5) . 3_576 ?
N21 Cu1 O2 91.18(5) 3_576 3_576 ?
N21 Cu1 O2 88.82(5) . 3_576 ?
N11 Cu1 O2 89.17(5) 3_576 . ?
N11 Cu1 O2 90.83(5) . . ?
N21 Cu1 O2 88.82(5) 3_576 . ?
N21 Cu1 O2 91.18(5) . . ?
O2 Cu1 O2 180.0 3_576 . ?

loop_
_geom_bond_atom_site_label_1
_geom_bond_atom_site_label_2
_geom_bond_distance
_geom_bond_site_symmetry_2
_geom_bond_publ_flag
C21 N22 1.324(2) . ?
C21 N11 1.339(2) . ?
C21 C22 1.462(2) . ?
C22 N21 1.354(2) . ?
C22 C23 1.390(2) . ?
C23 C24 1.377(3) . ?
C23 H23 0.9500 . ?
C24 C25 1.381(3) . ?
C24 H24 0.9500 . ?
C25 C26 1.389(3) . ?
C25 H25 0.9500 . ?
C26 N21 1.335(2) . ?
C26 H26 0.9500 . ?
N11 N12 1.3460(19) . ?
N11 Cu1 1.9957(13) . ?
N12 N13 1.312(2) . ?
N13 N22 1.355(2) . ?
N21 Cu1 2.0393(14) . ?
O2 Cu1 2.4118(14) . ?
O2 H2A 0.72(2) . ?
O2 H2B 0.76(2) . ?
Cu1 N11 1.9957(13) 3_576 ?
Cu1 N21 2.0393(14) 3_576 ?
Cu1 O2 2.4118(14) 3_576 ?
